data_2215694
loop_
_publ_author_name
'Imhof, Wolfgang'

_publ_section_title
;
 1-Acetyl-1,3-dicyclohexylurea
;
_journal_coeditor_code WN2203
_journal_issue 10
_journal_name_full 'Acta Crystallographica Section E'
_journal_page_first o4036
_journal_page_last o4037
_journal_paper_doi 10.1107/S1600536807043656
_journal_volume 63
_journal_year 2007
_chemical_formula_iupac 'C15 H26 N2 O2'
_chemical_formula_moiety 'C15 H26 N2 O2'
_chemical_formula_sum 'C15 H26 N2 O2'
_chemical_formula_weight 266.38
_chemical_name_systematic
;
1-Acetyl-1,3-dicyclohexyurea
;
_space_group_IT_number 14
_symmetry_cell_setting monoclinic
_symmetry_space_group_name_Hall '-P 2yn'
_symmetry_space_group_name_H-M 'P 1 21/n 1'
_atom_sites_solution_hydrogens geom
_atom_sites_solution_primary direct
_atom_sites_solution_secondary difmap
_audit_creation_method SHELXL-97
_cell_angle_alpha 90.00
_cell_angle_beta 111.795(3)
_cell_angle_gamma 90.00
_cell_formula_units_Z 4
_cell_length_a 10.6174(4)
_cell_length_b 14.2451(9)
_cell_length_c 10.8862(6)
_cell_measurement_reflns_used 5982
_cell_measurement_temperature 183(2)
_cell_measurement_theta_max 27.51
_cell_measurement_theta_min 2.51
_cell_volume 1528.80(14)
_computing_cell_refinement 'DENZO (Otwinowski & Minor, 1997)'
_computing_data_collection 'COLLECT (Nonius, 1998)'
_computing_data_reduction 'DENZO (Otwinowski & Minor, 1997)'
_computing_molecular_graphics 'XP (Siemens, 1990)'
_computing_publication_material 'XP (Siemens, 1990)'
_computing_structure_refinement 'SHELXL97 (Sheldrick, 1997)'
_computing_structure_solution 'SHELXS97 (Sheldrick, 1990)'
_diffrn_ambient_temperature 183(2)
_diffrn_measured_fraction_theta_full 0.992
_diffrn_measured_fraction_theta_max 0.992
_diffrn_measurement_device_type 'Nonius KappaCCD'
_diffrn_measurement_method 'phi-scan, omega-scan'
_diffrn_radiation_monochromator graphite
_diffrn_radiation_source 'fine-focus sealed tube'
_diffrn_radiation_type MoK\a
_diffrn_radiation_wavelength 0.71073
_diffrn_reflns_av_R_equivalents 0.0298
_diffrn_reflns_av_sigmaI/netI 0.0640
_diffrn_reflns_limit_h_max 13
_diffrn_reflns_limit_h_min -13
_diffrn_reflns_limit_k_max 18
_diffrn_reflns_limit_k_min -16
_diffrn_reflns_limit_l_max 14
_diffrn_reflns_limit_l_min -14
_diffrn_reflns_number 5982
_diffrn_reflns_theta_full 27.51
_diffrn_reflns_theta_max 27.51
_diffrn_reflns_theta_min 2.51
_exptl_absorpt_coefficient_mu 0.077
_exptl_absorpt_correction_type none
_exptl_crystal_colour colourless
_exptl_crystal_density_diffrn 1.157
_exptl_crystal_density_method 'not measured'
_exptl_crystal_description cuboid
_exptl_crystal_F_000 584
_exptl_crystal_size_max 0.3
_exptl_crystal_size_mid 0.2
_exptl_crystal_size_min 0.2
_refine_diff_density_max 0.168
_refine_diff_density_min -0.181
_refine_ls_extinction_method none
_refine_ls_goodness_of_fit_ref 0.950
_refine_ls_hydrogen_treatment constr
_refine_ls_matrix_type full
_refine_ls_number_parameters 173
_refine_ls_number_reflns 3494
_refine_ls_number_restraints 0
_refine_ls_restrained_S_all 0.950
_refine_ls_R_factor_all 0.0747
_refine_ls_R_factor_gt 0.0443
_refine_ls_shift/su_max 0.000
_refine_ls_shift/su_mean 0.000
_refine_ls_structure_factor_coef Fsqd
_refine_ls_weighting_details 'calc w=1/[\s^2^(Fo^2^)+(0.0565P)^2^+0.0000P] where P=(Fo^2^+2Fc^2^)/3'
_refine_ls_weighting_scheme calc
_refine_ls_wR_factor_gt 0.1027
_refine_ls_wR_factor_ref 0.1078
_reflns_number_gt 2103
_reflns_number_total 3494
_reflns_threshold_expression >2sigma(I)
_cod_data_source_file wn2203.cif
_cod_data_source_block I
_cod_original_sg_symbol_Hall -P2yn
_cod_original_sg_symbol_H-M P21/n
_cod_database_code 2215694
_cod_database_fobs_code 2215694

loop_
_symmetry_equiv_pos_as_xyz
'x, y, z'
'-x+1/2, y+1/2, -z+1/2'
'-x, -y, -z'
'x-1/2, -y-1/2, z-1/2'

loop_
_atom_site_type_symbol
_atom_site_label
_atom_site_fract_x
_atom_site_fract_y
_atom_site_fract_z
_atom_site_U_iso_or_equiv
_atom_site_adp_type
_atom_site_calc_flag
_atom_site_refinement_flags
_atom_site_occupancy
C C1 0.06204(15) 0.63488(12) 0.96118(14) 0.0552(4) Uani d . 1
H H1A 0.1613 0.6441 0.9905 0.083 Uiso calc R 1
H H1B 0.0443 0.5666 0.9597 0.083 Uiso calc R 1
C C2 0.01037(16) 0.68244(14) 1.05960(14) 0.0639(5) Uani d . 1
H H2A 0.0525 0.6522 1.1473 0.096 Uiso calc R 1
H H2B 0.0376 0.7493 1.0690 0.096 Uiso calc R 1
C C3 -0.14216(16) 0.67575(12) 1.01465(16) 0.0576(4) Uani d . 1
H H3A -0.1688 0.6092 1.0153 0.086 Uiso calc R 1
H H3B -0.1730 0.7108 1.0769 0.086 Uiso calc R 1
C C4 -0.20999(14) 0.71539(13) 0.87715(14) 0.0584(4) Uani d . 1
H H4A -0.1919 0.7837 0.8789 0.088 Uiso calc R 1
H H4B -0.3093 0.7064 0.8478 0.088 Uiso calc R 1
C C5 -0.15866(13) 0.66796(12) 0.77887(14) 0.0571(4) Uani d . 1
H H5A -0.1864 0.6012 0.7692 0.086 Uiso calc R 1
H H5B -0.2006 0.6984 0.6913 0.086 Uiso calc R 1
C C6 -0.00597(12) 0.67416(9) 0.82379(12) 0.0348(3) Uani d . 1
H H6 0.0198 0.7418 0.8251 0.052 Uiso calc R 1
N N1 0.03787(10) 0.62479(8) 0.72894(10) 0.0384(3) Uani d . 1
H H1N -0.0132 0.5789 0.6825 0.058 Uiso calc R 1
C C7 0.15079(12) 0.64555(9) 0.70914(12) 0.0350(3) Uani d . 1
O O1 0.23242(9) 0.70596(7) 0.76652(9) 0.0460(3) Uani d . 1
N N2 0.17255(10) 0.58545(7) 0.61161(10) 0.0348(3) Uani d . 1
C C8 0.28978(12) 0.52058(9) 0.65772(12) 0.0345(3) Uani d . 1
H H8 0.2645 0.4638 0.5997 0.052 Uiso calc R 1
C C9 0.41480(12) 0.56302(10) 0.64319(14) 0.0420(3) Uani d . 1
H H9A 0.4454 0.6183 0.7020 0.063 Uiso calc R 1
H H9B 0.3927 0.5840 0.5508 0.063 Uiso calc R 1
C C10 0.52742(14) 0.48970(11) 0.67961(15) 0.0526(4) Uani d . 1
H H10A 0.4983 0.4363 0.6173 0.079 Uiso calc R 1
H H10B 0.6095 0.5176 0.6717 0.079 Uiso calc R 1
C C11 0.56119(15) 0.45453(11) 0.82013(16) 0.0591(4) Uani d . 1
H H11A 0.6302 0.4043 0.8395 0.089 Uiso calc R 1
H H11B 0.6001 0.5066 0.8831 0.089 Uiso calc R 1
C C12 0.43630(15) 0.41690(10) 0.83923(15) 0.0526(4) Uani d . 1
H H12A 0.4601 0.4000 0.9334 0.079 Uiso calc R 1
H H12B 0.4056 0.3591 0.7859 0.079 Uiso calc R 1
C C13 0.32072(14) 0.48780(10) 0.79900(13) 0.0434(3) Uani d . 1
H H13A 0.3463 0.5423 0.8597 0.065 Uiso calc R 1
H H13B 0.2388 0.4586 0.8056 0.065 Uiso calc R 1
C C14 0.09682(12) 0.59270(9) 0.47971(13) 0.0363(3) Uani d . 1
O O2 0.11724(8) 0.53978(7) 0.39946(9) 0.0435(3) Uani d . 1
C C15 -0.00869(13) 0.66818(10) 0.43522(13) 0.0449(4) Uani d . 1
H H15A -0.0302 0.6815 0.3413 0.067 Uiso calc R 1
H H15B 0.0259 0.7252 0.4871 0.067 Uiso calc R 1
H H15C -0.0908 0.6472 0.4481 0.067 Uiso calc R 1

loop_
_atom_site_aniso_label
_atom_site_aniso_U_11
_atom_site_aniso_U_22
_atom_site_aniso_U_33
_atom_site_aniso_U_12
_atom_site_aniso_U_13
_atom_site_aniso_U_23
C1 0.0564(9) 0.0703(11) 0.0422(8) 0.0220(8) 0.0222(7) 0.0044(8)
C2 0.0658(10) 0.0937(14) 0.0366(8) 0.0233(9) 0.0240(7) 0.0030(9)
C3 0.0711(10) 0.0585(10) 0.0630(10) -0.0031(8) 0.0478(8) -0.0074(8)
C4 0.0411(8) 0.0827(12) 0.0558(10) 0.0064(8) 0.0230(7) -0.0156(9)
C5 0.0386(8) 0.0856(12) 0.0474(9) 0.0047(8) 0.0163(6) -0.0181(9)
C6 0.0381(7) 0.0349(7) 0.0358(7) -0.0018(5) 0.0188(5) -0.0058(6)
N1 0.0375(6) 0.0437(7) 0.0386(6) -0.0075(5) 0.0193(5) -0.0128(5)
C7 0.0366(7) 0.0369(7) 0.0336(7) 0.0010(6) 0.0154(6) -0.0016(6)
O1 0.0426(5) 0.0449(6) 0.0549(6) -0.0092(5) 0.0233(4) -0.0152(5)
N2 0.0355(6) 0.0400(6) 0.0324(6) 0.0020(5) 0.0167(5) -0.0031(5)
C8 0.0382(7) 0.0341(7) 0.0349(7) -0.0003(6) 0.0176(5) -0.0028(6)
C9 0.0392(7) 0.0458(8) 0.0449(8) -0.0011(6) 0.0204(6) 0.0014(7)
C10 0.0389(7) 0.0638(10) 0.0564(10) 0.0041(7) 0.0193(6) -0.0021(8)
C11 0.0510(9) 0.0614(10) 0.0542(10) 0.0149(8) 0.0072(7) -0.0017(8)
C12 0.0707(10) 0.0418(8) 0.0416(8) 0.0095(7) 0.0165(7) 0.0044(7)
C13 0.0547(8) 0.0403(8) 0.0404(8) 0.0008(7) 0.0236(6) 0.0038(7)
C14 0.0356(7) 0.0400(8) 0.0365(7) -0.0093(6) 0.0170(6) -0.0052(6)
O2 0.0484(6) 0.0479(6) 0.0368(5) -0.0063(4) 0.0188(4) -0.0102(4)
C15 0.0392(7) 0.0521(9) 0.0402(8) 0.0009(6) 0.0111(6) -0.0006(7)

loop_
_atom_type_symbol
_atom_type_description
_atom_type_scat_dispersion_real
_atom_type_scat_dispersion_imag
_atom_type_scat_source
C C 0.0033 0.0016 'International Tables Vol C Tables 4.2.6.8 and 6.1.1.4'
H H 0.0000 0.0000 'International Tables Vol C Tables 4.2.6.8 and 6.1.1.4'
N N 0.0061 0.0033 'International Tables Vol C Tables 4.2.6.8 and 6.1.1.4'
O O 0.0106 0.0060 'International Tables Vol C Tables 4.2.6.8 and 6.1.1.4'

loop_
_geom_angle_atom_site_label_1
_geom_angle_atom_site_label_2
_geom_angle_atom_site_label_3
_geom_angle
C6 C1 C2 111.49(12)
C6 C1 H1A 109.3
C2 C1 H1A 109.3
C6 C1 H1B 109.3
C2 C1 H1B 109.3
H1A C1 H1B 108.0
C3 C2 C1 111.40(13)
C3 C2 H2A 109.3
C1 C2 H2A 109.3
C3 C2 H2B 109.3
C1 C2 H2B 109.3
H2A C2 H2B 108.0
C4 C3 C2 110.92(12)
C4 C3 H3A 109.5
C2 C3 H3A 109.5
C4 C3 H3B 109.5
C2 C3 H3B 109.5
H3A C3 H3B 108.0
C3 C4 C5 111.49(13)
C3 C4 H4A 109.3
C5 C4 H4A 109.3
C3 C4 H4B 109.3
C5 C4 H4B 109.3
H4A C4 H4B 108.0
C6 C5 C4 111.49(11)
C6 C5 H5A 109.3
C4 C5 H5A 109.3
C6 C5 H5B 109.3
C4 C5 H5B 109.3
H5A C5 H5B 108.0
N1 C6 C1 111.22(11)
N1 C6 C5 109.15(10)
C1 C6 C5 111.13(11)
N1 C6 H6 108.4
C1 C6 H6 108.4
C5 C6 H6 108.4
C7 N1 C6 123.46(10)
C7 N1 H1N 118.3
C6 N1 H1N 118.3
O1 C7 N1 126.04(12)
O1 C7 N2 121.17(11)
N1 C7 N2 112.76(11)
C14 N2 C7 122.34(11)
C14 N2 C8 119.79(10)
C7 N2 C8 117.62(9)
N2 C8 C9 111.93(10)
N2 C8 C13 111.91(10)
C9 C8 C13 110.99(11)
N2 C8 H8 107.2
C9 C8 H8 107.2
C13 C8 H8 107.2
C8 C9 C10 109.35(12)
C8 C9 H9A 109.8
C10 C9 H9A 109.8
C8 C9 H9B 109.8
C10 C9 H9B 109.8
H9A C9 H9B 108.3
C11 C10 C9 110.88(12)
C11 C10 H10A 109.5
C9 C10 H10A 109.5
C11 C10 H10B 109.5
C9 C10 H10B 109.5
H10A C10 H10B 108.1
C12 C11 C10 111.31(12)
C12 C11 H11A 109.4
C10 C11 H11A 109.4
C12 C11 H11B 109.4
C10 C11 H11B 109.4
H11A C11 H11B 108.0
C11 C12 C13 112.26(12)
C11 C12 H12A 109.2
C13 C12 H12A 109.2
C11 C12 H12B 109.2
C13 C12 H12B 109.2
H12A C12 H12B 107.9
C12 C13 C8 110.05(11)
C12 C13 H13A 109.7
C8 C13 H13A 109.7
C12 C13 H13B 109.7
C8 C13 H13B 109.7
H13A C13 H13B 108.2
O2 C14 N2 120.64(12)
O2 C14 C15 121.14(12)
N2 C14 C15 118.19(11)
C14 C15 H15A 109.5
C14 C15 H15B 109.5
H15A C15 H15B 109.5
C14 C15 H15C 109.5
H15A C15 H15C 109.5
H15B C15 H15C 109.5

loop_
_geom_bond_atom_site_label_1
_geom_bond_atom_site_label_2
_geom_bond_distance
C1 C6 1.5065(19)
C1 C2 1.5311(19)
C1 H1A 0.9900
C1 H1B 0.9900
C2 C3 1.511(2)
C2 H2A 0.9900
C2 H2B 0.9900
C3 C4 1.509(2)
C3 H3A 0.9900
C3 H3B 0.9900
C4 C5 1.5268(19)
C4 H4A 0.9900
C4 H4B 0.9900
C5 C6 1.5121(17)
C5 H5A 0.9900
C5 H5B 0.9900
C6 N1 1.4608(15)
C6 H6 1.0000
N1 C7 1.3278(15)
N1 H1N 0.8800
C7 O1 1.2165(15)
C7 N2 1.4477(15)
N2 C14 1.3645(16)
N2 C8 1.4802(15)
C8 C9 1.5194(17)
C8 C13 1.5219(18)
C8 H8 1.0000
C9 C10 1.5250(19)
C9 H9A 0.9900
C9 H9B 0.9900
C10 C11 1.521(2)
C10 H10A 0.9900
C10 H10B 0.9900
C11 C12 1.514(2)
C11 H11A 0.9900
C11 H11B 0.9900
C12 C13 1.5227(18)
C12 H12A 0.9900
C12 H12B 0.9900
C13 H13A 0.9900
C13 H13B 0.9900
C14 O2 1.2325(15)
C14 C15 1.4977(18)
C15 H15A 0.9800
C15 H15B 0.9800
C15 H15C 0.9800

loop_
_geom_hbond_atom_site_label_D
_geom_hbond_atom_site_label_H
_geom_hbond_atom_site_label_A
_geom_hbond_site_symmetry_A
_geom_hbond_distance_DH
_geom_hbond_distance_HA
_geom_hbond_distance_DA
_geom_hbond_angle_DHA
_geom_hbond_publ_flag
N1 H1N O2 3_566 0.880 2.035 2.907(3) 171 y
C12 H12B O1 2_546 0.990 2.571 3.469(3) 151 y

loop_
_cod_related_entry_id
_cod_related_entry_database
_cod_related_entry_code
1 ChemSpider 178596
